data_2004205
loop_
_publ_author_name
'Howell, P. L.'
'Pangborn, W. A.'
'Marshall, G. R.'
'Zabrocki, J.'
'Smith, G. D.'

_publ_section_title
;
 A Thyrotropin-Releasing Hormone Analogue:
 pGlu-Phe-<small>D</small>-Pro-\Y[CN~4~]-NMe at 293 and 107K
;
_journal_issue 12
_journal_name_full 'Acta Crystallographica Section C'
_journal_page_first 2575
_journal_page_last 2579
_journal_paper_doi 10.1107/S0108270194014952
_journal_volume 51
_journal_year 1995
_chemical_formula_moiety 'C20 H25 N7 O3'
_chemical_formula_sum 'C20 H25 N7 O3'
_chemical_formula_weight 411.47
_space_group_IT_number 4
_symmetry_cell_setting monoclinic
_symmetry_space_group_name_Hall 'P 2yb'
_symmetry_space_group_name_H-M 'P 1 21 1'
_atom_type_scat_source IntTabIV
_cell_angle_alpha 90
_cell_angle_beta 118.52
_cell_angle_gamma 90
_cell_formula_units_Z 2
_cell_length_a 13.464(1)
_cell_length_b 6.225(1)
_cell_length_c 13.476(1)
_cell_measurement_reflns_used 49
_cell_measurement_temperature 293
_cell_measurement_theta_max 14.045
_cell_measurement_theta_min 9.96
_cell_volume 992.41(19)
_diffrn_measurement_device 'Syntex P3'
_diffrn_measurement_method \q/2\q
_diffrn_radiation_type MoK\a
_diffrn_radiation_wavelength 0.71069
_diffrn_reflns_av_R_equivalents 0.0157
_diffrn_reflns_limit_h_max 17
_diffrn_reflns_limit_h_min -20
_diffrn_reflns_limit_k_max 9
_diffrn_reflns_limit_k_min 0
_diffrn_reflns_limit_l_max 20
_diffrn_reflns_limit_l_min 0
_diffrn_reflns_number 5758
_diffrn_reflns_theta_max 32.48
_diffrn_standards_decay_% 2
_diffrn_standards_interval_count 60
_diffrn_standards_number 6
_exptl_absorpt_coefficient_mu 0.0905
_exptl_absorpt_correction_type none
_exptl_crystal_colour colorless
_exptl_crystal_density_diffrn 1.377
_exptl_crystal_description plate
_exptl_crystal_size_max 0.6
_exptl_crystal_size_mid 0.4
_exptl_crystal_size_min 0.08
_refine_diff_density_max 0.614
_refine_diff_density_min -0.436
_refine_ls_extinction_method none
_refine_ls_goodness_of_fit_obs 1.653
_refine_ls_hydrogen_treatment refall
_refine_ls_number_parameters 370
_refine_ls_number_reflns 3901
_refine_ls_R_factor_obs 0.057
_refine_ls_shift/esd_max 0.06
_refine_ls_structure_factor_coef F
_refine_ls_weighting_details 'w = 1/\s^2^(F)'
_refine_ls_weighting_scheme calc
_refine_ls_wR_factor_obs 0.034
_reflns_number_observed 3901
_reflns_number_total 3901
_reflns_observed_criterion all
_cod_data_source_file bk1090.cif
_cod_data_source_block 293K
_cod_depositor_comments
;
 Adding _atom_site_type_symbol label and values.

 Antanas Vaitkus
 2013-03-29

The following automatic conversions were performed:

'_refine_ls_weighting_scheme' value '1/\s^2^(F)' was changed to
'calc'. New tag '_refine_ls_weighting_details' was created. The value
of the new tag was set to 'w = 1/\s^2^(F)'.

Automatic conversion script
Id: cif_fix_values 3143 2015-03-26 13:38:13Z robertas 
;
_cod_original_cell_volume 992.20(10)
_cod_original_sg_symbol_Hall 'P 2y1'
_cod_original_sg_symbol_H-M 'P 21'
_cod_database_code 2004205

loop_
_symmetry_equiv_pos_as_xyz
x,y,z
-x,y+1/2,-z

loop_
_atom_site_label
_atom_site_type_symbol
_atom_site_fract_x
_atom_site_fract_y
_atom_site_fract_z
_atom_site_U_iso_or_equiv
N1 N .38806(12) .3552 -.10802(11) 0.0339(5)
CA1 C .30619(13) .1991(4) -.18180(13) 0.0309(6)
CB1 C .19348(14) .3249(4) -.23223(18) 0.0394(7)
CG1 C .22868(13) .5598(4) -.21487(14) 0.0330(6)
CD1 C .34935(12) .5573(4) -.12122(13) 0.0311(6)
OE1 O .40382(10) .7143(4) -.06772(11) 0.0505(5)
C1 C .32875(12) .1112(4) -.27443(12) 0.0287(5)
O1 O .27076(10) -.0340(3) -.33542(10) 0.0427(5)
N2 N .41506(10) .2001(4) -.28442(10) 0.0298(5)
CA2 C .44294(12) .1336(4) -.37231(12) 0.0295(6)
CB2 C .39539(14) .2859(4) -.47334(15) 0.0395(7)
CG2 C .27086(13) .3248(4) -.51944(13) 0.0330(6)
CD21 C .23130(16) .5162(4) -.49868(16) 0.0432(8)
CE21 C .11636(18) .5472(5) -.53617(18) 0.0511(9)
CZ2 C .04014(17) .3888(5) -.59553(18) 0.0542(9)
CE22 C .07853(16) .1995(5) -.61815(18) 0.0556(8)
CD22 C .19268(15) .1672(4) -.58053(15) 0.0447(7)
C2 C .57183(12) .1101(4) -.31993(13) 0.0314(6)
O2 O .62785(9) .2380(3) -.34166(11) 0.0461(5)
N3 N .61945(10) -.0563(4) -.24992(11) 0.0348(5)
CA3 C .74122(14) -.0981(4) -.20287(15) 0.0368(7)
CB3 C .75192(16) -.3319(4) -.1637(2) 0.0495(8)
CG3 C .65971(18) -.3571(5) -.13085(19) 0.0504(9)
CD3 C .56297(16) -.2251(5) -.2181(2) 0.0517(9)
C3 C .81055(13) .0515(4) -.10825(14) 0.0333(6)
N5 N .94282(12) .2779(4) -.00248(13) 0.0480(6)
N6 N .88790(14) .2176(4) .04932(13) 0.0577(8)
N7 N .80511(14) .0759(4) -.01431(13) 0.0523(7)
N4 N .89425(10) .1749(4) -.10261(11) 0.0355(5)
CA4 C .93656(22) .2020(6) -.1828(2) 0.0615(12)
H1 H .454(1) .320(3) -.055(1) .034(5)
HA1 H .303(1) .086(3) -.143(1) .034(5)
HB1B H .144(2) .287(3) -.313(2) .045(5)
HG1A H .183(2) .639(3) -.191(2) .044(5)
HG1B H .226(1) .623(3) -.282(2) .044(5)
H2 H .452(1) .301(3) -.242(1) .028(4)
HA2 H .408(1) -.007(3) -.394(1) .030(4)
HB2A H .433(2) .428(4) -.450(2) .053(6)
HB2B H .413(1) .223(4) -.529(2) .046(5)
HD21 H .278(2) .627(4) -.461(2) .058(7)
HE21 H .096(2) .674(5) -.521(2) .062(7)
HZ2 H -.037(2) .406(4) -.618(2) .067(7)
HE22 H .033(2) .080(4) -.660(2) .072(8)
HD22 H .222(2) .025(4) -.593(2) .061(6)
HA3 H .763(1) -.084(3) -.260(1) .039(5)
HB3A H .735(2) -.427(5) -.227(2) .070(7)
HB3B H .831(2) -.362(4) -.103(2) .053(6)
HG3A H .635(2) -.500(5) -.133(2) .069(7)
HG3B H .687(2) -.283(4) -.052(2) .059(6)
HD3A H .518(2) -.317(6) -.292(2) .094(9)
HD3B H .519(2) -.152(4) -.188(2) .061(7)
HA4A H .874(2) .213(6) -.260(2) .093(9)
HA4B H .990(3) .089(6) -.169(3) .109(11)
HA4C H .970(2) .340(5) -.175(2) .087(9)
HB1A H .156(2) .295(4) -.187(2) .067(7)

loop_
_geom_angle_atom_site_label_1
_geom_angle_atom_site_label_2
_geom_angle_atom_site_label_3
_geom_angle
_geom_angle_publ_flag
CA1 N1 CD1 114.70(10) yes
N1 CD1 OE1 125.70(10) yes
N1 CD1 CG1 108.40(10) yes
OE1 CD1 CG1 125.90(10) yes
CD1 CG1 CB1 104.50(10) yes
CG1 CB1 CA1 104.5(2) yes
CB1 CA1 N1 103.10(10) yes
CB1 CA1 C1 111.10(10) yes
N1 CA1 C1 114.80(10) yes
CA1 C1 O1 120.30(10) yes
CA1 C1 N2 116.90(10) yes
O1 C1 N2 122.70(10) yes
C1 N2 CA2 122.00(10) yes
N2 CA2 CB2 112.70(10) yes
N2 CA2 C2 109.00(10) yes
CB2 CA2 C2 111.70(10) yes
CA2 CB2 CG2 112.2(2) yes
CB2 CG2 CD21 121.0(2) yes
CG2 CD21 CE21 120.9(2) yes
CD21 CE21 CZ2 120.3(2) yes
CE21 CZ2 CE22 119.2(2) yes
CZ2 CE22 CD22 120.8(2) yes
CE22 CD22 CG2 120.7(2) yes
CD22 CG2 CD21 118.2(2) yes
CD22 CG2 CB2 120.8(2) yes
CA2 C2 O2 121.20(10) yes
O2 C2 N3 121.90(10) yes
CA2 C2 N3 116.90(10) yes
C2 N3 CA3 120.00(10) yes
C2 N3 CD3 128.0(2) yes
N3 CA3 CB3 102.6(2) yes
CA3 CB3 CG3 104.1(2) yes
CB3 CG3 CD3 103.8(2) yes
CG3 CD3 N3 103.9(2) yes
CD3 N3 CA3 111.8(2) yes
N3 CA3 C3 111.8(2) yes
CB3 CA3 C3 112.4(2) yes
CA3 C3 N4 125.0(2) yes
CA3 C3 N7 126.6(2) yes
C3 N4 CA4 130.1(2) yes
CA4 N4 N5 121.0(2) yes
C3 N4 N5 108.90(10) yes
N4 N5 N6 105.90(10) yes
N5 N6 N7 110.9(2) yes
N6 N7 C3 106.1(2) yes
N7 C3 N4 108.20(10) yes

loop_
_geom_bond_atom_site_label_1
_geom_bond_atom_site_label_2
_geom_bond_distance
_geom_bond_publ_flag
CA1 N1 1.450(2) yes
N1 CD1 1.340(2) yes
CD1 OE1 1.228(3) yes
CD1 CG1 1.508(2) yes
CG1 CB1 1.520(3) yes
CB1 CA1 1.547(3) yes
CA1 C1 1.521(3) yes
C1 O1 1.221(3) yes
C1 N2 1.351(3) yes
N2 CA2 1.463(3) yes
CA2 CB2 1.526(3) yes
CB2 CG2 1.504(2) yes
CG2 CD21 1.387(3) yes
CD21 CE21 1.393(3) yes
CE21 CZ2 1.372(4) yes
CZ2 CE22 1.378(4) yes
CE22 CD22 1.384(3) yes
CD22 CG2 1.386(3) yes
CA2 C2 1.537(2) yes
C2 O2 1.224(3) yes
C2 N3 1.340(3) yes
N3 CD3 1.476(4) yes
CD3 CG3 1.514(3) yes
CG3 CB3 1.513(4) yes
CB3 CA3 1.531(4) yes
CA3 N3 1.471(2) yes
CA3 C3 1.492(3) yes
C3 N4 1.336(3) yes
N4 CA4 1.452(4) yes
N4 N5 1.348(2) yes
N5 N6 1.291(3) yes
N6 N7 1.357(3) yes
N7 C3 1.311(3) yes
N1 H1 0.861(2) no
N2 H2 0.835(2) no
CA1 HA1 0.889(2) no
CB1 HB1A 0.980(3) no
CB1 HB1B 0.995(2) no
CG1 HG1A 0.959(2) no
CG1 HG1B 0.966(2) no
CA2 HA2 0.975(2) no
CB2 HB2A 0.994(2) no
CB2 HB2B 0.970(2) no
CD21 HD21 0.907(2) no
CE21 HE21 0.893(3) no
CZ2 HZ2 0.936(3) no
CE22 HE22 0.959(2) no
CD22 HD22 1.012(3) no
CA3 HA3 0.958(2) no
CB3 HB3A 0.973(3) no
CB3 HB3B 1.003(2) no
CG3 HG3A 0.944(3) no
CG3 HG3B 1.053(2) no
CD3 HD3A 1.057(3) no
CD3 HD3B 0.983(3) no
CA4 HA4A 0.978(2) no
CA4 HA4B 0.962(4) no
CA4 HA4C 0.951(3) no
